data_1554562
loop_
_publ_author_name
'Sun, Wen-Wu'
'Liu, Ji-Kai'
'Wu, Bin'

_publ_section_title
;
 Practical synthesis of polysubstituted unsymmetric 1,10-phenanthrolines
 by palladium catalyzed intramolecular oxidative cross coupling of
 C(sp2)--H and C(sp3)--H bonds of carboxamides
;
_journal_issue 4
_journal_name_full 'Organic Chemistry Frontiers'
_journal_page_first 544
_journal_paper_doi 10.1039/C8QO01290C
_journal_volume 6
_journal_year 2019
_chemical_formula_moiety 'C25 H24 N4 O Pd, 0.5(C H2 Cl2), 1.5(H2 O)'
_chemical_formula_sum 'C25.5 H28 Cl N4 O2.5 Pd'
_chemical_formula_weight 572.37
_space_group_IT_number 33
_space_group_name_Hall 'P 2c -2n'
_space_group_name_H-M_alt 'P n a 21'
_symmetry_cell_setting orthorhombic
_symmetry_space_group_name_Hall 'P 2c -2n'
_symmetry_space_group_name_H-M 'P n a 21'
_atom_sites_solution_hydrogens geom
_atom_sites_solution_primary direct
_atom_sites_solution_secondary difmap
_audit_creation_method SHELXL-97
_audit_update_record
;
2016-04-08 deposited with the CCDC.
2019-01-09 downloaded from the CCDC.
;
_cell_angle_alpha 90.00
_cell_angle_beta 90.00
_cell_angle_gamma 90.00
_cell_formula_units_Z 8
_cell_length_a 25.795(4)
_cell_length_b 9.1440(15)
_cell_length_c 21.256(4)
_cell_measurement_reflns_used 9825
_cell_measurement_temperature 100(2)
_cell_measurement_theta_max 30.26
_cell_measurement_theta_min 2.42
_cell_volume 5013.6(15)
_computing_cell_refinement 'Bruker SAINT'
_computing_data_collection 'Bruker APEX2'
_computing_data_reduction 'Bruker SAINT'
_computing_molecular_graphics 'Bruker SHELXTL'
_computing_publication_material 'Bruker SHELXTL'
_computing_structure_refinement 'SHELXL-97 (Sheldrick, 2008)'
_computing_structure_solution 'SHELXS-97 (Sheldrick, 2008)'
_diffrn_ambient_temperature 100(2)
_diffrn_measured_fraction_theta_full 0.950
_diffrn_measured_fraction_theta_max 0.950
_diffrn_measurement_device_type 'Bruker APEX-II CCD'
_diffrn_measurement_method '\f and \w scans'
_diffrn_radiation_monochromator graphite
_diffrn_radiation_source 'fine-focus sealed tube'
_diffrn_radiation_type MoK\a
_diffrn_radiation_wavelength 0.71073
_diffrn_reflns_av_R_equivalents 0.0498
_diffrn_reflns_av_sigmaI/netI 0.0508
_diffrn_reflns_limit_h_max 35
_diffrn_reflns_limit_h_min -35
_diffrn_reflns_limit_k_max 12
_diffrn_reflns_limit_k_min -12
_diffrn_reflns_limit_l_max 26
_diffrn_reflns_limit_l_min -29
_diffrn_reflns_number 49980
_diffrn_reflns_theta_full 30.55
_diffrn_reflns_theta_max 30.55
_diffrn_reflns_theta_min 1.85
_exptl_absorpt_coefficient_mu 0.879
_exptl_absorpt_correction_T_max 0.9172
_exptl_absorpt_correction_T_min 0.3602
_exptl_absorpt_correction_type multi-scan
_exptl_absorpt_process_details sadabs
_exptl_crystal_colour yellow
_exptl_crystal_density_diffrn 1.517
_exptl_crystal_density_method 'not measured'
_exptl_crystal_description prism
_exptl_crystal_F_000 2336
_exptl_crystal_size_max 1.46
_exptl_crystal_size_mid 0.18
_exptl_crystal_size_min 0.10
_refine_diff_density_max 4.795
_refine_diff_density_min -2.050
_refine_diff_density_rms 0.245
_refine_ls_abs_structure_details 'Flack H D (1983), Acta Cryst. A39, 876-881'
_refine_ls_abs_structure_Flack 0.00
_refine_ls_extinction_method none
_refine_ls_goodness_of_fit_ref 1.088
_refine_ls_hydrogen_treatment constr
_refine_ls_matrix_type full
_refine_ls_number_parameters 617
_refine_ls_number_reflns 13756
_refine_ls_number_restraints 409
_refine_ls_restrained_S_all 1.095
_refine_ls_R_factor_all 0.0827
_refine_ls_R_factor_gt 0.0720
_refine_ls_shift/su_max 0.002
_refine_ls_shift/su_mean 0.000
_refine_ls_structure_factor_coef Fsqd
_refine_ls_weighting_details 'calc w=1/[\s^2^(Fo^2^)+(0.1138P)^2^+37.2340P] where P=(Fo^2^+2Fc^2^)/3'
_refine_ls_weighting_scheme calc
_refine_ls_wR_factor_gt 0.2088
_refine_ls_wR_factor_ref 0.2181
_reflns_number_gt 11994
_reflns_number_total 13756
_reflns_threshold_expression >2sigma(I)
_cod_data_source_file c8qo01290c2.cif
_cod_data_source_block mo_bsh50_0m
_cod_depositor_comments
;
The following automatic conversions were performed:

data item '_symmetry_cell_setting' value 'Orthorhombic' was changed
to 'orthorhombic' in accordance with the
/home/saulius/struct/COD-crude-data/automatic-downloads/DataCite-retrospective/RSC/depositions/lib/dictionaries/cif_core.dic
dictionary named 'cif_core.dic' version 2.4.2 last updated on
2011-04-26.

Automatic conversion script
Id: cif_fix_values 6909 2019-04-08 15:41:33Z antanas 

2022-03-31
Z value and formula fixed to values more according to usual
chemical conventions.                 miguel
;
_cod_original_formula_sum 'C51 H56 Cl2 N8 O5 Pd2'
_cod_original_formula_weight 1144.74
_cod_original_formula_moiety '2(C25 H24 N4 O Pd), C H2 Cl2, 3(H2 O)'
_cod_original_formula_units_Z 4
_cod_original_cell_volume 5013.7(15)
_cod_database_code 1554562

loop_
_symmetry_equiv_pos_as_xyz
'x, y, z'
'-x, -y, z+1/2'
'-x+1/2, y+1/2, z+1/2'
'x+1/2, -y+1/2, z'

loop_
_atom_site_label
_atom_site_type_symbol
_atom_site_fract_x
_atom_site_fract_y
_atom_site_fract_z
_atom_site_U_iso_or_equiv
_atom_site_adp_type
_atom_site_occupancy
_atom_site_symmetry_multiplicity
_atom_site_calc_flag
_atom_site_refinement_flags
Pd1 Pd 1.046676(19) 1.02457(6) 0.00478(2) 0.01479(14) Uani 1 1 d U
Pd2 Pd 0.003663(19) 0.52216(5) 0.99384(3) 0.01306(13) Uani 1 1 d U
Cl1 Cl 0.5903(2) 0.8029(8) 0.7473(3) 0.1077(18) Uani 1 1 d U
Cl2 Cl 0.7014(3) 0.8065(12) 0.7346(5) 0.163(3) Uani 1 1 d U
O1S O 0.6406(2) 0.0932(9) 0.7728(3) 0.0330(15) Uani 1 1 d U
O1 O 1.1827(3) 1.0447(8) -0.0946(4) 0.0328(15) Uani 1 1 d U
N5 N -0.07194(19) 0.5186(6) 1.0098(3) 0.0084(11) Uani 1 1 d U
C4 C 0.9934(4) 1.0130(10) -0.1173(5) 0.0197(17) Uani 1 1 d U
C1 C 1.1380(3) 1.0427(9) -0.0743(4) 0.0187(16) Uani 1 1 d U
N2 N 1.0747(3) 0.9720(7) 0.0952(3) 0.0163(12) Uani 1 1 d U
C11 C 1.0728(3) 0.9124(9) 0.2058(4) 0.0220(16) Uani 1 1 d U
H11 H 1.0529 0.8955 0.2426 0.026 Uiso 1 1 calc R
N3 N 0.9688(2) 1.0233(6) 0.0233(3) 0.0092(11) Uani 1 1 d U
N6 N -0.0224(2) 0.4756(7) 0.9021(3) 0.0150(12) Uani 1 1 d U
O2 O -0.1341(2) 0.5324(7) 1.0878(3) 0.0239(13) Uani 1 1 d U
N7 N 0.0816(3) 0.5285(8) 0.9751(4) 0.0232(17) Uani 1 1 d U
C3 C 1.0381(3) 1.0870(9) -0.0873(4) 0.0197(15) Uani 1 1 d U
H3 H 1.0311 1.1946 -0.0879 0.024 Uiso 1 1 calc R
C5 C 0.9956(3) 0.8771(9) -0.1459(4) 0.0215(16) Uani 1 1 d U
H5 H 1.0280 0.8284 -0.1494 0.026 Uiso 1 1 calc R
C6 C 0.9511(3) 0.8105(10) -0.1696(4) 0.0244(16) Uani 1 1 d U
H6 H 0.9538 0.7178 -0.1895 0.029 Uiso 1 1 calc R
C7 C 0.9042(4) 0.8757(11) -0.1649(5) 0.0277(18) Uani 1 1 d U
H7 H 0.8741 0.8276 -0.1801 0.033 Uiso 1 1 calc R
C8 C 0.9005(4) 1.0134(10) -0.1377(5) 0.0259(18) Uani 1 1 d U
H8 H 0.8677 1.0599 -0.1346 0.031 Uiso 1 1 calc R
C9 C 0.9448(3) 1.0841(9) -0.1149(4) 0.0214(16) Uani 1 1 d U
H9 H 0.9423 1.1798 -0.0978 0.026 Uiso 1 1 calc R
C2 C 1.0920(4) 1.0613(12) -0.1177(5) 0.031(2) Uani 1 1 d U
H2A H 1.0896 0.9728 -0.1444 0.038 Uiso 1 1 calc R
H2B H 1.0993 1.1448 -0.1460 0.038 Uiso 1 1 calc R
N1 N 1.1222(3) 1.0251(7) -0.0139(4) 0.0211(15) Uani 1 1 d U
C17 C 1.1543(3) 0.9998(9) 0.0363(5) 0.0223(17) Uani 1 1 d U
C18 C 1.1284(3) 0.9688(9) 0.0948(5) 0.0195(16) Uani 1 1 d U
C10 C 1.0489(3) 0.9450(10) 0.1472(5) 0.0211(17) Uani 1 1 d U
H10 H 1.0121 0.9475 0.1456 0.025 Uiso 1 1 calc R
C12 C 1.1267(4) 0.9061(10) 0.2070(4) 0.0254(17) Uani 1 1 d U
H12 H 1.1441 0.8806 0.2449 0.030 Uiso 1 1 calc R
C13 C 1.1562(3) 0.9381(9) 0.1512(4) 0.0211(15) Uani 1 1 d U
C14 C 1.2105(3) 0.9374(10) 0.1506(5) 0.0258(17) Uani 1 1 d U
H14 H 1.2298 0.9173 0.1876 0.031 Uiso 1 1 calc R
C15 C 1.2353(4) 0.9670(11) 0.0939(5) 0.0297(19) Uani 1 1 d U
H15 H 1.2721 0.9658 0.0930 0.036 Uiso 1 1 calc R
C16 C 1.2093(3) 0.9979(9) 0.0392(5) 0.0224(17) Uani 1 1 d U
H16 H 1.2286 1.0186 0.0022 0.027 Uiso 1 1 calc R
C19 C 0.9421(3) 1.1456(9) 0.0396(4) 0.0184(14) Uani 1 1 d U
H19 H 0.9614 1.2333 0.0447 0.022 Uiso 1 1 calc R
C20 C 0.8902(3) 1.1530(8) 0.0492(4) 0.0190(14) Uani 1 1 d U
H20 H 0.8739 1.2421 0.0609 0.023 Uiso 1 1 calc R
C21 C 0.8606(3) 1.0199(9) 0.0409(4) 0.0189(16) Uani 1 1 d U
N4 N 0.8078(3) 1.0215(9) 0.0510(5) 0.0317(17) Uani 1 1 d U
C24 C 0.7783(4) 0.8824(13) 0.0517(6) 0.041(2) Uani 1 1 d U
H24A H 0.7969 0.8088 0.0269 0.062 Uiso 1 1 calc R
H24B H 0.7439 0.8982 0.0335 0.062 Uiso 1 1 calc R
H24C H 0.7747 0.8480 0.0952 0.062 Uiso 1 1 calc R
C25 C 0.7805(4) 1.1543(12) 0.0686(6) 0.037(2) Uani 1 1 d U
H25A H 0.7936 1.1894 0.1092 0.056 Uiso 1 1 calc R
H25B H 0.7433 1.1339 0.0721 0.056 Uiso 1 1 calc R
H25C H 0.7862 1.2294 0.0364 0.056 Uiso 1 1 calc R
C22 C 0.8870(3) 0.8923(9) 0.0268(4) 0.0199(15) Uani 1 1 d U
H22 H 0.8692 0.8017 0.0236 0.024 Uiso 1 1 calc R
C23 C 0.9406(3) 0.9002(8) 0.0175(4) 0.0158(14) Uani 1 1 d U
H23 H 0.9583 0.8128 0.0063 0.019 Uiso 1 1 calc R
C35 C 0.0044(3) 0.4504(9) 0.8491(4) 0.0169(16) Uani 1 1 d U
H35 H 0.0412 0.4512 0.8511 0.020 Uiso 1 1 calc R
C36 C -0.0188(3) 0.4232(10) 0.7917(4) 0.0210(15) Uani 1 1 d U
H36 H 0.0015 0.4041 0.7553 0.025 Uiso 1 1 calc R
C37 C -0.0720(3) 0.4244(9) 0.7882(4) 0.0195(15) Uani 1 1 d U
H37 H -0.0885 0.4077 0.7490 0.023 Uiso 1 1 calc R
C38 C -0.1019(3) 0.4498(8) 0.8414(4) 0.0156(14) Uani 1 1 d U
C39 C -0.1576(3) 0.4515(10) 0.8425(5) 0.0240(17) Uani 1 1 d U
H39 H -0.1764 0.4348 0.8048 0.029 Uiso 1 1 calc R
C40 C -0.1833(3) 0.4765(9) 0.8966(4) 0.0193(15) Uani 1 1 d U
H40 H -0.2201 0.4775 0.8962 0.023 Uiso 1 1 calc R
C41 C -0.1569(3) 0.5011(8) 0.9535(4) 0.0193(16) Uani 1 1 d U
H41 H -0.1768 0.5189 0.9904 0.023 Uiso 1 1 calc R
C42 C -0.1030(3) 0.5007(7) 0.9584(4) 0.0111(13) Uani 1 1 d U
C26 C -0.0872(3) 0.5303(9) 1.0698(4) 0.0193(16) Uani 1 1 d U
C27 C -0.0435(3) 0.5422(10) 1.1180(5) 0.0222(18) Uani 1 1 d U
H27A H -0.0414 0.4497 1.1421 0.027 Uiso 1 1 calc R
H27B H -0.0518 0.6216 1.1481 0.027 Uiso 1 1 calc R
C28 C 0.0097(3) 0.5737(9) 1.0874(4) 0.0178(15) Uani 1 1 d U
H28 H 0.0148 0.6820 1.0896 0.021 Uiso 1 1 calc R
C29 C 0.0558(3) 0.5068(9) 1.1173(4) 0.0147(14) Uani 1 1 d U
C30 C 0.1031(3) 0.5793(9) 1.1169(4) 0.0187(14) Uani 1 1 d U
H30 H 0.1048 0.6744 1.0990 0.022 Uiso 1 1 calc R
C31 C 0.1485(3) 0.5177(10) 1.1418(5) 0.0247(17) Uani 1 1 d U
H31 H 0.1801 0.5712 1.1400 0.030 Uiso 1 1 calc R
C32 C 0.1481(3) 0.3823(10) 1.1685(4) 0.0250(17) Uani 1 1 d U
H32 H 0.1789 0.3408 1.1853 0.030 Uiso 1 1 calc R
C33 C 0.0997(3) 0.3034(10) 1.1707(4) 0.0236(16) Uani 1 1 d U
H33 H 0.0981 0.2094 1.1896 0.028 Uiso 1 1 calc R
C34 C 0.0553(3) 0.3660(9) 1.1447(4) 0.0202(15) Uani 1 1 d U
H34 H 0.0238 0.3123 1.1454 0.024 Uiso 1 1 calc R
C43 C -0.0762(3) 0.4754(8) 0.8988(4) 0.0139(13) Uani 1 1 d U
C44 C 0.1113(3) 0.4078(8) 0.9776(4) 0.0184(15) Uani 1 1 d U
H44 H 0.0969 0.3220 0.9957 0.022 Uiso 1 1 calc R
C45 C 0.1610(3) 0.4013(9) 0.9556(4) 0.0224(16) Uani 1 1 d U
H45 H 0.1798 0.3121 0.9579 0.027 Uiso 1 1 calc R
C46 C 0.1847(4) 0.5268(10) 0.9292(5) 0.0265(18) Uani 1 1 d U
C47 C 0.1540(4) 0.6534(11) 0.9280(5) 0.034(2) Uani 1 1 d U
H47 H 0.1677 0.7416 0.9114 0.041 Uiso 1 1 calc R
C48 C 0.1038(3) 0.6506(9) 0.9509(4) 0.0223(16) Uani 1 1 d U
H48 H 0.0840 0.7382 0.9497 0.027 Uiso 1 1 calc R
N8 N 0.2325(4) 0.5218(12) 0.9026(6) 0.050(3) Uani 1 1 d U
C49 C 0.2586(4) 0.3795(13) 0.8903(6) 0.044(2) Uani 1 1 d U
H49A H 0.2783 0.3499 0.9275 0.066 Uiso 1 1 calc R
H49B H 0.2821 0.3899 0.8544 0.066 Uiso 1 1 calc R
H49C H 0.2324 0.3051 0.8807 0.066 Uiso 1 1 calc R
C51 C 0.6465(6) 0.6990(19) 0.7440(9) 0.067(4) Uani 1 1 d U
H51A H 0.6440 0.6296 0.7084 0.081 Uiso 1 1 calc R
H51B H 0.6498 0.6413 0.7832 0.081 Uiso 1 1 calc R
C50 C 0.2607(8) 0.647(2) 0.8792(11) 0.094(6) Uani 1 1 d U
H50A H 0.2460 0.6773 0.8387 0.141 Uiso 1 1 calc R
H50B H 0.2972 0.6209 0.8737 0.141 Uiso 1 1 calc R
H50C H 0.2578 0.7275 0.9094 0.141 Uiso 1 1 calc R
O2S O 0.3746(3) 0.5895(9) 0.2047(3) 0.0402(17) Uani 1 1 d U
O3S O 0.2669(3) 0.5605(14) 0.2243(5) 0.062(2) Uani 1 1 d U

loop_
_atom_site_aniso_label
_atom_site_aniso_U_11
_atom_site_aniso_U_22
_atom_site_aniso_U_33
_atom_site_aniso_U_23
_atom_site_aniso_U_13
_atom_site_aniso_U_12
Pd1 0.0147(2) 0.0110(2) 0.0187(3) 0.0011(3) 0.0029(2) -0.00107(15)
Pd2 0.0125(2) 0.0113(2) 0.0154(3) 0.0002(4) -0.0004(2) 0.00001(15)
Cl1 0.110(3) 0.123(4) 0.090(3) 0.038(3) 0.004(3) 0.001(3)
Cl2 0.147(4) 0.184(5) 0.156(5) 0.004(4) -0.002(4) 0.020(4)
O1S 0.025(3) 0.054(4) 0.019(3) -0.010(2) 0.001(2) 0.002(3)
O1 0.027(3) 0.037(3) 0.034(3) 0.002(3) 0.012(2) -0.002(2)
N5 0.0045(18) 0.0052(19) 0.015(3) 0.0000(19) -0.0034(19) 0.0014(15)
C4 0.024(3) 0.016(3) 0.019(3) 0.005(3) -0.001(3) -0.003(3)
C1 0.022(3) 0.015(3) 0.019(3) -0.005(2) 0.011(3) -0.008(2)
N2 0.015(2) 0.013(3) 0.022(3) 0.000(2) -0.001(2) -0.001(2)
C11 0.026(3) 0.016(3) 0.023(3) 0.005(3) 0.000(3) 0.004(3)
N3 0.003(2) 0.010(2) 0.014(3) 0.0011(19) -0.0002(19) 0.0026(17)
N6 0.015(2) 0.014(3) 0.016(3) 0.000(2) 0.001(2) 0.001(2)
O2 0.022(3) 0.030(3) 0.020(3) 0.001(2) 0.005(2) 0.002(2)
N7 0.023(3) 0.020(3) 0.027(4) -0.003(2) 0.007(3) -0.001(2)
C3 0.023(3) 0.019(3) 0.017(3) -0.002(3) 0.001(3) -0.001(3)
C5 0.022(3) 0.018(3) 0.025(3) 0.004(3) 0.000(3) 0.003(3)
C6 0.031(3) 0.021(3) 0.022(3) -0.002(3) -0.006(3) -0.003(3)
C7 0.024(3) 0.030(4) 0.029(4) 0.002(3) -0.005(3) -0.009(3)
C8 0.025(3) 0.030(3) 0.022(3) -0.004(3) -0.001(3) 0.008(3)
C9 0.022(3) 0.019(3) 0.023(3) 0.003(3) 0.000(3) 0.004(3)
C2 0.031(4) 0.035(4) 0.029(4) -0.003(3) 0.002(3) -0.002(3)
N1 0.026(3) 0.014(2) 0.023(3) 0.003(2) 0.013(2) -0.003(2)
C17 0.012(3) 0.015(3) 0.040(4) -0.010(3) 0.005(3) -0.004(2)
C18 0.020(3) 0.013(3) 0.026(3) -0.002(3) -0.003(3) -0.002(2)
C10 0.025(3) 0.017(3) 0.021(3) 0.000(3) 0.001(3) 0.000(3)
C12 0.028(3) 0.022(3) 0.026(3) 0.001(3) -0.003(3) -0.001(3)
C13 0.020(3) 0.015(3) 0.028(3) 0.001(3) -0.002(3) 0.002(2)
C14 0.020(3) 0.027(3) 0.030(4) 0.000(3) -0.005(3) 0.002(3)
C15 0.021(3) 0.029(4) 0.039(4) -0.003(3) -0.002(3) 0.000(3)
C16 0.018(3) 0.022(3) 0.028(3) -0.002(3) 0.006(3) 0.000(2)
C19 0.019(3) 0.015(3) 0.021(3) -0.004(2) 0.002(2) 0.000(2)
C20 0.022(3) 0.013(3) 0.021(3) 0.000(2) 0.006(2) 0.002(2)
C21 0.017(3) 0.020(3) 0.019(3) 0.003(3) -0.002(3) -0.003(2)
N4 0.020(3) 0.027(3) 0.049(4) -0.001(3) 0.006(3) -0.002(2)
C24 0.031(4) 0.037(4) 0.056(5) 0.000(4) 0.005(3) -0.006(3)
C25 0.030(3) 0.034(4) 0.047(4) 0.002(3) 0.008(3) 0.012(3)
C22 0.021(3) 0.011(3) 0.027(3) 0.003(2) -0.003(2) -0.003(2)
C23 0.012(2) 0.014(3) 0.021(3) -0.005(2) -0.003(2) 0.003(2)
C35 0.015(3) 0.016(3) 0.020(3) -0.001(3) 0.001(2) 0.003(2)
C36 0.021(3) 0.023(3) 0.020(3) -0.001(3) 0.002(2) 0.002(3)
C37 0.024(3) 0.020(3) 0.015(3) -0.001(2) -0.002(2) -0.001(3)
C38 0.018(3) 0.009(3) 0.020(3) 0.001(2) -0.002(2) -0.001(2)
C39 0.022(3) 0.021(3) 0.029(3) 0.002(3) -0.008(3) -0.004(3)
C40 0.018(3) 0.017(3) 0.023(3) 0.002(3) -0.002(3) -0.003(2)
C41 0.014(3) 0.016(3) 0.028(3) 0.000(3) 0.004(3) 0.002(2)
C42 0.017(3) 0.003(2) 0.013(3) -0.003(2) 0.001(2) -0.003(2)
C26 0.017(3) 0.019(3) 0.022(3) 0.001(3) 0.000(3) -0.003(2)
C27 0.023(3) 0.025(4) 0.019(3) 0.000(3) 0.001(3) 0.002(3)
C28 0.017(3) 0.016(3) 0.020(3) 0.000(3) -0.002(2) -0.001(2)
C29 0.016(3) 0.012(3) 0.016(3) -0.003(2) -0.002(3) -0.001(2)
C30 0.022(3) 0.017(3) 0.018(3) 0.000(2) 0.002(2) 0.001(2)
C31 0.020(3) 0.027(3) 0.026(3) -0.002(3) 0.001(3) -0.001(3)
C32 0.027(3) 0.028(3) 0.020(3) 0.004(3) -0.005(3) 0.006(3)
C33 0.030(3) 0.019(3) 0.022(3) 0.002(3) 0.002(3) 0.002(3)
C34 0.022(3) 0.019(3) 0.019(3) -0.002(3) 0.001(3) -0.003(3)
C43 0.016(3) 0.007(3) 0.019(3) -0.001(2) 0.003(2) 0.001(2)
C44 0.019(3) 0.012(3) 0.023(3) -0.004(2) 0.002(2) 0.002(2)
C45 0.015(3) 0.019(3) 0.034(4) 0.001(3) 0.001(3) 0.002(2)
C46 0.024(3) 0.022(3) 0.034(4) -0.004(3) 0.010(3) -0.001(3)
C47 0.029(3) 0.028(4) 0.045(4) 0.005(3) 0.001(3) -0.002(3)
C48 0.022(3) 0.020(3) 0.025(3) 0.005(3) 0.000(3) 0.000(2)
N8 0.040(4) 0.047(4) 0.064(5) 0.001(4) 0.014(4) -0.004(3)
C49 0.035(4) 0.042(4) 0.054(5) 0.003(4) 0.014(3) 0.002(3)
C51 0.067(5) 0.068(5) 0.067(5) 0.003(4) 0.011(4) -0.005(4)
C50 0.090(7) 0.089(7) 0.103(7) -0.001(5) 0.007(5) -0.004(5)
O2S 0.051(3) 0.054(4) 0.016(3) -0.004(3) 0.001(3) 0.011(3)
O3S 0.036(3) 0.105(5) 0.045(4) -0.006(4) -0.012(3) 0.008(3)

loop_
_atom_type_symbol
_atom_type_description
_atom_type_scat_dispersion_real
_atom_type_scat_dispersion_imag
_atom_type_scat_source
C C 0.0033 0.0016 'International Tables Vol C Tables 4.2.6.8 and 6.1.1.4'
H H 0.0000 0.0000 'International Tables Vol C Tables 4.2.6.8 and 6.1.1.4'
N N 0.0061 0.0033 'International Tables Vol C Tables 4.2.6.8 and 6.1.1.4'
O O 0.0106 0.0060 'International Tables Vol C Tables 4.2.6.8 and 6.1.1.4'
Cl Cl 0.1484 0.1585 'International Tables Vol C Tables 4.2.6.8 and 6.1.1.4'
Pd Pd -0.9988 1.0072 'International Tables Vol C Tables 4.2.6.8 and 6.1.1.4'

loop_
_geom_angle_atom_site_label_1
_geom_angle_atom_site_label_2
_geom_angle_atom_site_label_3
_geom_angle
N1 Pd1 N3 179.5(3)
N1 Pd1 C3 85.1(3)
N3 Pd1 C3 94.6(3)
N1 Pd1 N2 81.2(3)
N3 Pd1 N2 99.2(3)
C3 Pd1 N2 166.0(3)
N5 Pd2 N7 178.5(3)
N5 Pd2 C28 84.9(3)
N7 Pd2 C28 96.2(3)
N5 Pd2 N6 80.9(3)
N7 Pd2 N6 98.0(3)
C28 Pd2 N6 165.7(3)
C26 N5 C42 126.9(6)
C26 N5 Pd2 116.9(5)
C42 N5 Pd2 116.2(5)
C5 C4 C9 117.8(8)
C5 C4 C3 124.5(8)
C9 C4 C3 117.7(8)
O1 C1 N1 127.9(9)
O1 C1 C2 121.3(8)
N1 C1 C2 110.8(7)
C10 N2 C18 120.6(8)
C10 N2 Pd1 129.5(6)
C18 N2 Pd1 110.0(6)
C12 C11 C10 117.4(8)
C12 C11 H11 121.3
C10 C11 H11 121.3
C23 N3 C19 116.0(6)
C23 N3 Pd1 121.2(5)
C19 N3 Pd1 122.8(5)
C35 N6 C43 118.2(7)
C35 N6 Pd2 130.4(5)
C43 N6 Pd2 111.4(5)
C44 N7 C48 116.6(7)
C44 N7 Pd2 121.9(6)
C48 N7 Pd2 120.8(6)
C4 C3 C2 116.7(8)
C4 C3 Pd1 111.6(6)
C2 C3 Pd1 105.0(6)
C4 C3 H3 107.8
C2 C3 H3 107.8
Pd1 C3 H3 107.8
C4 C5 C6 121.1(8)
C4 C5 H5 119.5
C6 C5 H5 119.5
C7 C6 C5 121.2(8)
C7 C6 H6 119.4
C5 C6 H6 119.4
C6 C7 C8 119.5(8)
C6 C7 H7 120.2
C8 C7 H7 120.2
C7 C8 C9 120.4(8)
C7 C8 H8 119.8
C9 C8 H8 119.8
C8 C9 C4 120.0(8)
C8 C9 H9 120.0
C4 C9 H9 120.0
C1 C2 C3 117.8(8)
C1 C2 H2A 107.9
C3 C2 H2A 107.9
C1 C2 H2B 107.9
C3 C2 H2B 107.9
H2A C2 H2B 107.2
C1 N1 C17 125.0(8)
C1 N1 Pd1 119.0(6)
C17 N1 Pd1 115.9(6)
N1 C17 C16 129.8(9)
N1 C17 C18 115.1(7)
C16 C17 C18 115.1(9)
N2 C18 C13 120.1(8)
N2 C18 C17 117.7(8)
C13 C18 C17 122.1(8)
N2 C10 C11 123.7(8)
N2 C10 H10 118.1
C11 C10 H10 118.1
C11 C12 C13 120.3(8)
C11 C12 H12 119.9
C13 C12 H12 119.9
C14 C13 C18 119.7(8)
C14 C13 C12 122.4(8)
C18 C13 C12 117.9(8)
C15 C14 C13 117.8(9)
C15 C14 H14 121.1
C13 C14 H14 121.1
C16 C15 C14 123.3(9)
C16 C15 H15 118.3
C14 C15 H15 118.3
C15 C16 C17 121.8(9)
C15 C16 H16 119.1
C17 C16 H16 119.1
C20 C19 N3 125.4(7)
C20 C19 H19 117.3
N3 C19 H19 117.3
C19 C20 C21 117.4(7)
C19 C20 H20 121.3
C21 C20 H20 121.3
N4 C21 C22 121.9(8)
N4 C21 C20 119.6(8)
C22 C21 C20 118.4(7)
C21 N4 C25 121.8(8)
C21 N4 C24 119.9(8)
C25 N4 C24 117.9(8)
N4 C24 H24A 109.5
N4 C24 H24B 109.5
H24A C24 H24B 109.5
N4 C24 H24C 109.5
H24A C24 H24C 109.5
H24B C24 H24C 109.5
N4 C25 H25A 109.5
N4 C25 H25B 109.5
H25A C25 H25B 109.5
N4 C25 H25C 109.5
H25A C25 H25C 109.5
H25B C25 H25C 109.5
C21 C22 C23 118.3(7)
C21 C22 H22 120.9
C23 C22 H22 120.9
N3 C23 C22 124.4(7)
N3 C23 H23 117.8
C22 C23 H23 117.8
N6 C35 C36 123.2(7)
N6 C35 H35 118.4
C36 C35 H35 118.4
C37 C36 C35 118.6(8)
C37 C36 H36 120.7
C35 C36 H36 120.7
C36 C37 C38 120.9(8)
C36 C37 H37 119.6
C38 C37 H37 119.6
C37 C38 C43 118.2(7)
C37 C38 C39 124.8(8)
C43 C38 C39 117.0(7)
C40 C39 C38 120.6(8)
C40 C39 H39 119.7
C38 C39 H39 119.7
C39 C40 C41 121.5(8)
C39 C40 H40 119.2
C41 C40 H40 119.2
C42 C41 C40 123.0(8)
C42 C41 H41 118.5
C40 C41 H41 118.5
N5 C42 C41 130.1(7)
N5 C42 C43 115.8(7)
C41 C42 C43 114.1(7)
O2 C26 N5 124.7(8)
O2 C26 C27 120.0(8)
N5 C26 C27 115.4(7)
C26 C27 C28 112.7(8)
C26 C27 H27A 109.1
C28 C27 H27A 109.1
C26 C27 H27B 109.1
C28 C27 H27B 109.1
H27A C27 H27B 107.8
C29 C28 C27 117.1(8)
C29 C28 Pd2 112.5(6)
C27 C28 Pd2 107.4(6)
C29 C28 H28 106.4
C27 C28 H28 106.4
Pd2 C28 H28 106.4
C30 C29 C34 116.4(8)
C30 C29 C28 120.4(7)
C34 C29 C28 123.1(7)
C29 C30 C31 122.7(8)
C29 C30 H30 118.7
C31 C30 H30 118.7
C32 C31 C30 121.0(8)
C32 C31 H31 119.5
C30 C31 H31 119.5
C31 C32 C33 118.4(8)
C31 C32 H32 120.8
C33 C32 H32 120.8
C34 C33 C32 119.5(8)
C34 C33 H33 120.2
C32 C33 H33 120.2
C33 C34 C29 122.0(8)
C33 C34 H34 119.0
C29 C34 H34 119.0
N6 C43 C38 120.9(7)
N6 C43 C42 115.4(7)
C38 C43 C42 123.7(7)
N7 C44 C45 123.9(8)
N7 C44 H44 118.0
C45 C44 H44 118.0
C44 C45 C46 120.3(8)
C44 C45 H45 119.8
C46 C45 H45 119.8
N8 C46 C47 122.3(9)
N8 C46 C45 121.9(9)
C47 C46 C45 115.6(8)
C48 C47 C46 120.5(9)
C48 C47 H47 119.8
C46 C47 H47 119.8
N7 C48 C47 123.0(8)
N7 C48 H48 118.5
C47 C48 H48 118.5
C46 N8 C50 125.0(13)
C46 N8 C49 120.9(10)
C50 N8 C49 113.9(12)
N8 C49 H49A 109.5
N8 C49 H49B 109.5
H49A C49 H49B 109.5
N8 C49 H49C 109.5
H49A C49 H49C 109.5
H49B C49 H49C 109.5
Cl1 C51 Cl2 112.2(10)
Cl1 C51 H51A 109.2
Cl2 C51 H51A 109.2
Cl1 C51 H51B 109.2
Cl2 C51 H51B 109.2
H51A C51 H51B 107.9
N8 C50 H50A 109.5
N8 C50 H50B 109.5
H50A C50 H50B 109.5
N8 C50 H50C 109.5
H50A C50 H50C 109.5
H50B C50 H50C 109.5

loop_
_geom_bond_atom_site_label_1
_geom_bond_atom_site_label_2
_geom_bond_distance
Pd1 N1 1.987(7)
Pd1 N3 2.047(6)
Pd1 C3 2.051(9)
Pd1 N2 2.110(7)
Pd2 N5 1.980(5)
Pd2 N7 2.049(8)
Pd2 C28 2.050(9)
Pd2 N6 2.107(7)
Cl1 C51 1.734(17)
Cl2 C51 1.735(18)
O1 C1 1.232(10)
N5 C26 1.338(11)
N5 C42 1.366(9)
C4 C5 1.385(13)
C4 C9 1.411(12)
C4 C3 1.481(12)
C1 N1 1.357(10)
C1 C2 1.512(14)
N2 C10 1.313(12)
N2 C18 1.387(10)
C11 C12 1.390(12)
C11 C10 1.422(13)
C11 H11 0.9500
N3 C23 1.346(9)
N3 C19 1.358(9)
N6 C35 1.342(11)
N6 C43 1.390(9)
O2 C26 1.269(10)
N7 C44 1.345(10)
N7 C48 1.356(11)
C3 C2 1.553(13)
C3 H3 1.0000
C5 C6 1.394(12)
C5 H5 0.9500
C6 C7 1.352(13)
C6 H6 0.9500
C7 C8 1.389(13)
C7 H7 0.9500
C8 C9 1.401(13)
C8 H8 0.9500
C9 H9 0.9500
C2 H2A 0.9900
C2 H2B 0.9900
N1 C17 1.372(13)
C17 C16 1.419(11)
C17 C18 1.440(13)
C18 C13 1.424(12)
C10 H10 0.9500
C12 C13 1.441(13)
C12 H12 0.9500
C13 C14 1.401(11)
C14 C15 1.390(14)
C14 H14 0.9500
C15 C16 1.372(14)
C15 H15 0.9500
C16 H16 0.9500
C19 C20 1.355(11)
C19 H19 0.9500
C20 C21 1.447(11)
C20 H20 0.9500
C21 N4 1.381(11)
C21 C22 1.384(12)
N4 C25 1.452(12)
N4 C24 1.482(13)
C24 H24A 0.9800
C24 H24B 0.9800
C24 H24C 0.9800
C25 H25A 0.9800
C25 H25B 0.9800
C25 H25C 0.9800
C22 C23 1.398(10)
C22 H22 0.9500
C23 H23 0.9500
C35 C36 1.383(12)
C35 H35 0.9500
C36 C37 1.373(11)
C36 H36 0.9500
C37 C38 1.387(11)
C37 H37 0.9500
C38 C43 1.408(11)
C38 C39 1.437(11)
C39 C40 1.347(13)
C39 H39 0.9500
C40 C41 1.407(12)
C40 H40 0.9500
C41 C42 1.395(11)
C41 H41 0.9500
C42 C43 1.461(11)
C26 C27 1.527(13)
C27 C28 1.546(12)
C27 H27A 0.9900
C27 H27B 0.9900
C28 C29 1.481(11)
C28 H28 1.0000
C29 C30 1.390(11)
C29 C34 1.413(11)
C30 C31 1.403(12)
C30 H30 0.9500
C31 C32 1.362(13)
C31 H31 0.9500
C32 C33 1.442(13)
C32 H32 0.9500
C33 C34 1.394(12)
C33 H33 0.9500
C34 H34 0.9500
C44 C45 1.366(11)
C44 H44 0.9500
C45 C46 1.415(12)
C45 H45 0.9500
C46 N8 1.358(13)
C46 C47 1.403(13)
C47 C48 1.382(12)
C47 H47 0.9500
C48 H48 0.9500
N8 C50 1.44(2)
N8 C49 1.487(16)
C49 H49A 0.9800
C49 H49B 0.9800
C49 H49C 0.9800
C51 H51A 0.9900
C51 H51B 0.9900
C50 H50A 0.9800
C50 H50B 0.9800
C50 H50C 0.9800

loop_
_geom_torsion_atom_site_label_1
_geom_torsion_atom_site_label_2
_geom_torsion_atom_site_label_3
_geom_torsion_atom_site_label_4
_geom_torsion
N7 Pd2 N5 C26 -147(11)
C28 Pd2 N5 C26 -7.8(6)
N6 Pd2 N5 C26 173.9(6)
N7 Pd2 N5 C42 34(11)
C28 Pd2 N5 C42 173.8(5)
N6 Pd2 N5 C42 -4.5(5)
N1 Pd1 N2 C10 -179.0(8)
N3 Pd1 N2 C10 0.7(7)
C3 Pd1 N2 C10 169.2(11)
N1 Pd1 N2 C18 1.3(5)
N3 Pd1 N2 C18 -178.9(5)
C3 Pd1 N2 C18 -10.5(15)
N1 Pd1 N3 C23 53(35)
C3 Pd1 N3 C23 93.0(6)
N2 Pd1 N3 C23 -89.8(6)
N1 Pd1 N3 C19 -125(34)
C3 Pd1 N3 C19 -84.2(6)
N2 Pd1 N3 C19 93.0(6)
N5 Pd2 N6 C35 -177.8(7)
N7 Pd2 N6 C35 3.1(7)
C28 Pd2 N6 C35 175.1(11)
N5 Pd2 N6 C43 3.6(5)
N7 Pd2 N6 C43 -175.4(5)
C28 Pd2 N6 C43 -3.5(15)
N5 Pd2 N7 C44 -127(10)
C28 Pd2 N7 C44 93.4(7)
N6 Pd2 N7 C44 -88.6(7)
N5 Pd2 N7 C48 43(11)
C28 Pd2 N7 C48 -96.1(8)
N6 Pd2 N7 C48 81.9(7)
C5 C4 C3 C2 33.9(13)
C9 C4 C3 C2 -148.0(9)
C5 C4 C3 Pd1 -86.8(10)
C9 C4 C3 Pd1 91.3(9)
N1 Pd1 C3 C4 140.0(6)
N3 Pd1 C3 C4 -39.7(6)
N2 Pd1 C3 C4 151.7(10)
N1 Pd1 C3 C2 12.7(6)
N3 Pd1 C3 C2 -167.0(6)
N2 Pd1 C3 C2 24.4(16)
C9 C4 C5 C6 -2.1(14)
C3 C4 C5 C6 176.0(9)
C4 C5 C6 C7 -0.7(14)
C5 C6 C7 C8 2.1(14)
C6 C7 C8 C9 -0.5(15)
C7 C8 C9 C4 -2.4(14)
C5 C4 C9 C8 3.6(13)
C3 C4 C9 C8 -174.6(9)
O1 C1 C2 C3 -168.5(8)
N1 C1 C2 C3 11.3(12)
C4 C3 C2 C1 -140.8(9)
Pd1 C3 C2 C1 -16.7(10)
O1 C1 N1 C17 -2.9(14)
C2 C1 N1 C17 177.2(8)
O1 C1 N1 Pd1 -179.4(7)
C2 C1 N1 Pd1 0.7(9)
N3 Pd1 N1 C1 32(35)
C3 Pd1 N1 C1 -8.5(6)
N2 Pd1 N1 C1 174.3(6)
N3 Pd1 N1 C17 -145(34)
C3 Pd1 N1 C17 174.7(6)
N2 Pd1 N1 C17 -2.5(5)
C1 N1 C17 C16 5.8(13)
Pd1 N1 C17 C16 -177.7(7)
C1 N1 C17 C18 -173.5(7)
Pd1 N1 C17 C18 3.1(9)
C10 N2 C18 C13 -0.9(12)
Pd1 N2 C18 C13 178.9(6)
C10 N2 C18 C17 -179.8(7)
Pd1 N2 C18 C17 -0.1(9)
N1 C17 C18 N2 -1.9(11)
C16 C17 C18 N2 178.7(7)
N1 C17 C18 C13 179.1(7)
C16 C17 C18 C13 -0.2(12)
C18 N2 C10 C11 0.4(13)
Pd1 N2 C10 C11 -179.2(6)
C12 C11 C10 N2 -1.3(13)
C10 C11 C12 C13 2.6(13)
N2 C18 C13 C14 -179.0(8)
C17 C18 C13 C14 -0.1(13)
N2 C18 C13 C12 2.1(12)
C17 C18 C13 C12 -179.0(8)
C11 C12 C13 C14 178.1(9)
C11 C12 C13 C18 -3.0(13)
C18 C13 C14 C15 -0.1(13)
C12 C13 C14 C15 178.8(8)
C13 C14 C15 C16 0.6(15)
C14 C15 C16 C17 -0.9(15)
N1 C17 C16 C15 -178.5(8)
C18 C17 C16 C15 0.7(12)
C23 N3 C19 C20 -1.1(12)
Pd1 N3 C19 C20 176.3(6)
N3 C19 C20 C21 -0.6(13)
C19 C20 C21 N4 179.0(8)
C19 C20 C21 C22 3.1(12)
C22 C21 N4 C25 177.1(9)
C20 C21 N4 C25 1.3(14)
C22 C21 N4 C24 4.6(15)
C20 C21 N4 C24 -171.2(9)
N4 C21 C22 C23 -179.7(8)
C20 C21 C22 C23 -3.9(12)
C19 N3 C23 C22 0.2(11)
Pd1 N3 C23 C22 -177.2(6)
C21 C22 C23 N3 2.3(12)
C43 N6 C35 C36 -0.5(12)
Pd2 N6 C35 C36 -179.0(6)
N6 C35 C36 C37 1.2(13)
C35 C36 C37 C38 -1.1(13)
C36 C37 C38 C43 0.5(12)
C36 C37 C38 C39 -179.3(8)
C37 C38 C39 C40 179.7(8)
C43 C38 C39 C40 -0.1(12)
C38 C39 C40 C41 -0.2(13)
C39 C40 C41 C42 -0.4(13)
C26 N5 C42 C41 5.5(12)
Pd2 N5 C42 C41 -176.3(6)
C26 N5 C42 C43 -173.7(7)
Pd2 N5 C42 C43 4.5(7)
C40 C41 C42 N5 -178.0(7)
C40 C41 C42 C43 1.2(11)
C42 N5 C26 O2 -3.1(13)
Pd2 N5 C26 O2 178.7(7)
C42 N5 C26 C27 177.2(7)
Pd2 N5 C26 C27 -1.0(9)
O2 C26 C27 C28 -166.7(8)
N5 C26 C27 C28 13.0(11)
C26 C27 C28 C29 -145.3(8)
C26 C27 C28 Pd2 -17.7(9)
N5 Pd2 C28 C29 144.0(6)
N7 Pd2 C28 C29 -37.0(6)
N6 Pd2 C28 C29 151.0(10)
N5 Pd2 C28 C27 13.7(5)
N7 Pd2 C28 C27 -167.2(6)
N6 Pd2 C28 C27 20.8(16)
C27 C28 C29 C30 -146.7(8)
Pd2 C28 C29 C30 88.3(8)
C27 C28 C29 C34 36.6(12)
Pd2 C28 C29 C34 -88.5(9)
C34 C29 C30 C31 0.3(12)
C28 C29 C30 C31 -176.7(8)
C29 C30 C31 C32 -0.7(14)
C30 C31 C32 C33 0.0(14)
C31 C32 C33 C34 1.0(13)
C32 C33 C34 C29 -1.5(13)
C30 C29 C34 C33 0.8(12)
C28 C29 C34 C33 177.7(8)
C35 N6 C43 C38 -0.2(11)
Pd2 N6 C43 C38 178.6(5)
C35 N6 C43 C42 178.9(7)
Pd2 N6 C43 C42 -2.4(8)
C37 C38 C43 N6 0.2(11)
C39 C38 C43 N6 179.9(7)
C37 C38 C43 C42 -178.8(7)
C39 C38 C43 C42 1.0(11)
N5 C42 C43 N6 -1.2(9)
C41 C42 C43 N6 179.5(6)
N5 C42 C43 C38 177.8(6)
C41 C42 C43 C38 -1.5(10)
C48 N7 C44 C45 -2.2(13)
Pd2 N7 C44 C45 168.6(7)
N7 C44 C45 C46 1.3(14)
C44 C45 C46 N8 -174.9(10)
C44 C45 C46 C47 0.2(14)
N8 C46 C47 C48 174.5(11)
C45 C46 C47 C48 -0.7(16)
C44 N7 C48 C47 1.8(14)
Pd2 N7 C48 C47 -169.2(8)
C46 C47 C48 N7 -0.3(16)
C47 C46 N8 C50 10(2)
C45 C46 N8 C50 -175.0(15)
C47 C46 N8 C49 -164.5(12)
C45 C46 N8 C49 10.4(18)
